data_7029926
loop_
_publ_author_name
'Zheng, Fangrui'
'Xie, Zuowei'

_publ_section_title
;
 Reaction of o-carboranes with sterically demanding N-heterocyclic
 carbene: synthesis and structural characterization of 1 : 1 adducts.
;
_journal_issue 41
_journal_name_full 'Dalton transactions (Cambridge, England : 2003)'
_journal_page_first 12907
_journal_page_last 12914
_journal_paper_doi 10.1039/c2dt31765f
_journal_volume 41
_journal_year 2012
_chemical_formula_sum 'C30 H50 B10 N2'
_chemical_formula_weight 546.82
_chemical_name_systematic
;
?
;
_space_group_IT_number 14
_symmetry_cell_setting monoclinic
_symmetry_space_group_name_Hall '-P 2yn'
_symmetry_space_group_name_H-M 'P 1 21/n 1'
_atom_sites_solution_hydrogens geom
_atom_sites_solution_primary direct
_atom_sites_solution_secondary difmap
_audit_creation_method SHELXL-97
_cell_angle_alpha 90.00
_cell_angle_beta 90.323(7)
_cell_angle_gamma 90.00
_cell_formula_units_Z 4
_cell_length_a 10.286(4)
_cell_length_b 18.148(6)
_cell_length_c 21.421(8)
_cell_measurement_reflns_used 427
_cell_measurement_temperature 296(2)
_cell_measurement_theta_max 15
_cell_measurement_theta_min 15
_cell_volume 3999(3)
_computing_cell_refinement 'BRUKER KAPPA APEXII DUO DIFFRACTOMETER'
_computing_data_collection 'BRUKER KAPPA APEXII DUO DIFFRACTOMETER'
_computing_data_reduction 'BRUKER KAPPA APEXII DUO DIFFRACTOMETER'
_computing_molecular_graphics 'SIEMENS SHELXTL'
_computing_publication_material 'SIEMENS SHELXTL'
_computing_structure_refinement 'SHELXL-97 (Sheldrick, 2008)'
_computing_structure_solution 'SHELXS-97 (Sheldrick, 2008)'
_diffrn_ambient_temperature 296(2)
_diffrn_measured_fraction_theta_full 0.999
_diffrn_measured_fraction_theta_max 0.999
_diffrn_measurement_device_type 'BRUKER KAPPA APEXII DUO DIFFRACTOMETER'
_diffrn_measurement_method 'PHI & OMEGA SCAN'
_diffrn_radiation_monochromator graphite
_diffrn_radiation_source 'fine-focus sealed tube'
_diffrn_radiation_type MoK\a
_diffrn_radiation_wavelength 0.71073
_diffrn_reflns_av_R_equivalents 0.1012
_diffrn_reflns_av_sigmaI/netI 0.1175
_diffrn_reflns_limit_h_max 12
_diffrn_reflns_limit_h_min -11
_diffrn_reflns_limit_k_max 21
_diffrn_reflns_limit_k_min -14
_diffrn_reflns_limit_l_max 25
_diffrn_reflns_limit_l_min -25
_diffrn_reflns_number 26466
_diffrn_reflns_theta_full 25.25
_diffrn_reflns_theta_max 25.25
_diffrn_reflns_theta_min 1.47
_exptl_absorpt_coefficient_mu 0.048
_exptl_absorpt_correction_T_max 0.7456
_exptl_absorpt_correction_T_min 0.6120
_exptl_absorpt_correction_type multi-scan
_exptl_crystal_colour colourless
_exptl_crystal_density_diffrn 0.908
_exptl_crystal_density_method 'not measured'
_exptl_crystal_description block
_exptl_crystal_F_000 1176
_exptl_crystal_size_max 0.50
_exptl_crystal_size_mid 0.40
_exptl_crystal_size_min 0.30
_platon_squeeze_details
;
;
_refine_diff_density_max 0.277
_refine_diff_density_min -0.153
_refine_diff_density_rms 0.033
_refine_ls_extinction_method none
_refine_ls_goodness_of_fit_ref 0.910
_refine_ls_hydrogen_treatment riding
_refine_ls_matrix_type full
_refine_ls_number_parameters 383
_refine_ls_number_reflns 7233
_refine_ls_number_restraints 0
_refine_ls_restrained_S_all 0.910
_refine_ls_R_factor_all 0.1601
_refine_ls_R_factor_gt 0.0674
_refine_ls_shift/su_max 0.000
_refine_ls_shift/su_mean 0.000
_refine_ls_structure_factor_coef Fsqd
_refine_ls_weighting_details 'calc w=1/[\s^2^(Fo^2^)+(0.0942P)^2^+0.0000P] where P=(Fo^2^+2Fc^2^)/3'
_refine_ls_weighting_scheme calc
_refine_ls_wR_factor_gt 0.1782
_refine_ls_wR_factor_ref 0.2108
_reflns_number_gt 2892
_reflns_number_total 7233
_reflns_threshold_expression >2sigma(I)
_cod_data_source_file c2dt31765f.txt
_cod_data_source_block 3b
_cod_depositor_comments
;
The following automatic conversions were performed:

'_symmetry_cell_setting' value 'Monoclinic' changed to 'monoclinic'
according to
/usr/data/users/saulius/automatic-downloads/retrospective/RSC/lib/dictionaries/cif_core.dic
dictionary named 'cif_core.dic' version 2.4.2 from 2011-04-26.

Automatic conversion script
Id: cif_fix_values 2281 2013-09-26 08:29:07Z andrius 
;
_cod_original_cell_volume 3999(2)
_cod_original_sg_symbol_H-M P2(1)/n
_cod_database_code 7029926

loop_
_symmetry_equiv_pos_as_xyz
'x, y, z'
'-x+1/2, y+1/2, -z+1/2'
'-x, -y, -z'
'x-1/2, -y-1/2, z-1/2'

loop_
_atom_site_label
_atom_site_type_symbol
_atom_site_fract_x
_atom_site_fract_y
_atom_site_fract_z
_atom_site_U_iso_or_equiv
_atom_site_adp_type
_atom_site_occupancy
_atom_site_symmetry_multiplicity
_atom_site_calc_flag
_atom_site_refinement_flags
N1 N 0.3049(2) 0.19445(12) 0.24382(11) 0.0575(6) Uani 1 1 d .
N2 N 0.3494(2) 0.18972(12) 0.34212(11) 0.0637(6) Uani 1 1 d .
B1 B 0.5515(4) -0.12005(18) 0.24481(18) 0.0767(11) Uani 1 1 d .
H1 H 0.5480 -0.1798 0.2366 0.092 Uiso 1 1 calc R
B2 B 0.6114(4) -0.08029(19) 0.31475(17) 0.0751(10) Uani 1 1 d .
H2 H 0.6494 -0.1131 0.3540 0.090 Uiso 1 1 calc R
B3 B 0.6988(4) -0.07262(19) 0.24541(16) 0.0717(10) Uani 1 1 d .
H3 H 0.7923 -0.1006 0.2378 0.086 Uiso 1 1 calc R
B4 B 0.5862(4) -0.0550(2) 0.18486(17) 0.0774(11) Uani 1 1 d .
H4 H 0.6076 -0.0705 0.1363 0.093 Uiso 1 1 calc R
B5 B 0.4293(4) -0.06148(18) 0.21591(18) 0.0772(11) Uani 1 1 d .
H5 H 0.3491 -0.0838 0.1874 0.093 Uiso 1 1 calc R
B6 B 0.4464(3) -0.07670(17) 0.29782(18) 0.0733(10) Uani 1 1 d .
H6 H 0.3778 -0.1093 0.3258 0.088 Uiso 1 1 calc R
B9 B 0.4979(3) 0.02916(18) 0.20210(16) 0.0704(10) Uani 1 1 d .
H9 H 0.4797 0.0672 0.1630 0.084 Uiso 1 1 calc R
B10 B 0.3988(3) 0.01114(17) 0.26938(16) 0.0645(9) Uani 1 1 d .
H10 H 0.2974 0.0281 0.2766 0.077 Uiso 1 1 calc R
B11 B 0.5237(3) 0.00488(18) 0.32737(16) 0.0680(10) Uani 1 1 d .
H11 H 0.5232 0.0269 0.3752 0.082 Uiso 1 1 calc R
B12 B 0.4817(3) 0.09305(17) 0.27535(14) 0.0571(8) Uani 1 1 d .
C7 C 0.6690(3) 0.00059(16) 0.29247(15) 0.0686(8) Uani 1 1 d .
C8 C 0.6547(3) 0.01348(15) 0.22311(15) 0.0713(9) Uani 1 1 d .
H8 H 0.7086 0.0636 0.2103 0.086 Uiso 1 1 calc R
C12 C 0.7855(3) 0.0347(2) 0.32725(19) 0.1119(13) Uani 1 1 d .
H12A H 0.7562 0.0754 0.3522 0.168 Uiso 1 1 calc R
H12B H 0.8481 0.0518 0.2975 0.168 Uiso 1 1 calc R
H12C H 0.8247 -0.0018 0.3538 0.168 Uiso 1 1 calc R
C11 C 0.3765(2) 0.15729(13) 0.28681(13) 0.0534(7) Uani 1 1 d .
C13 C 0.2354(3) 0.25047(16) 0.27252(17) 0.0773(9) Uani 1 1 d .
H13A H 0.1808 0.2843 0.2530 0.093 Uiso 1 1 calc R
C14 C 0.2620(3) 0.24644(16) 0.33312(17) 0.0803(9) Uani 1 1 d .
H14A H 0.2277 0.2765 0.3641 0.096 Uiso 1 1 calc R
C15 C 0.3071(3) 0.18327(15) 0.17727(14) 0.0613(7) Uani 1 1 d .
C16 C 0.4049(3) 0.21671(15) 0.14365(15) 0.0701(8) Uani 1 1 d .
C17 C 0.4055(4) 0.2038(2) 0.07928(17) 0.0944(11) Uani 1 1 d .
H17A H 0.4696 0.2251 0.0547 0.113 Uiso 1 1 calc R
C18 C 0.3119(5) 0.1598(2) 0.05192(19) 0.1055(12) Uani 1 1 d .
H18A H 0.3147 0.1509 0.0092 0.127 Uiso 1 1 calc R
C19 C 0.2156(4) 0.1294(2) 0.0868(2) 0.0996(11) Uani 1 1 d .
H19A H 0.1523 0.1009 0.0671 0.119 Uiso 1 1 calc R
C20 C 0.2093(3) 0.13959(16) 0.15048(16) 0.0717(8) Uani 1 1 d .
C21 C 0.0990(3) 0.10785(18) 0.18807(18) 0.0903(10) Uani 1 1 d .
H21A H 0.1258 0.1084 0.2320 0.108 Uiso 1 1 calc R
C22 C -0.0226(3) 0.1573(2) 0.1818(2) 0.1360(16) Uani 1 1 d .
H22A H -0.0004 0.2070 0.1930 0.204 Uiso 1 1 calc R
H22B H -0.0893 0.1396 0.2092 0.204 Uiso 1 1 calc R
H22C H -0.0537 0.1561 0.1395 0.204 Uiso 1 1 calc R
C23 C 0.0663(3) 0.0279(2) 0.1708(2) 0.1147(13) Uani 1 1 d .
H23A H 0.1426 -0.0021 0.1755 0.172 Uiso 1 1 calc R
H23B H 0.0365 0.0259 0.1283 0.172 Uiso 1 1 calc R
H23C H -0.0007 0.0099 0.1978 0.172 Uiso 1 1 calc R
C24 C 0.5066(3) 0.26734(16) 0.17326(16) 0.0845(10) Uani 1 1 d .
H24A H 0.4985 0.2638 0.2187 0.101 Uiso 1 1 calc R
C25 C 0.6433(4) 0.2453(2) 0.1560(2) 0.1325(15) Uani 1 1 d .
H25A H 0.6579 0.1949 0.1676 0.199 Uiso 1 1 calc R
H25B H 0.7042 0.2764 0.1776 0.199 Uiso 1 1 calc R
H25C H 0.6546 0.2508 0.1118 0.199 Uiso 1 1 calc R
C26 C 0.4798(4) 0.34703(18) 0.1543(2) 0.1300(15) Uani 1 1 d .
H26A H 0.5442 0.3786 0.1728 0.195 Uiso 1 1 calc R
H26B H 0.3951 0.3613 0.1685 0.195 Uiso 1 1 calc R
H26C H 0.4833 0.3513 0.1097 0.195 Uiso 1 1 calc R
C27 C 0.4054(3) 0.16936(15) 0.40228(13) 0.0665(8) Uani 1 1 d .
C28 C 0.5243(3) 0.20021(17) 0.41858(14) 0.0780(9) Uani 1 1 d .
C29 C 0.5738(4) 0.1811(2) 0.47701(18) 0.1137(13) Uani 1 1 d .
H29A H 0.6535 0.2000 0.4901 0.136 Uiso 1 1 calc R
C30 C 0.5059(5) 0.1345(3) 0.51559(18) 0.1227(15) Uani 1 1 d .
H30A H 0.5403 0.1224 0.5545 0.147 Uiso 1 1 calc R
C31 C 0.3897(5) 0.1061(2) 0.49784(18) 0.1154(14) Uani 1 1 d .
H31A H 0.3466 0.0744 0.5249 0.138 Uiso 1 1 calc R
C32 C 0.3327(3) 0.12269(17) 0.44041(15) 0.0788(9) Uani 1 1 d .
C33 C 0.2008(4) 0.0922(2) 0.42217(17) 0.0999(11) Uani 1 1 d .
H33A H 0.1891 0.1013 0.3774 0.120 Uiso 1 1 calc R
C34 C 0.0917(5) 0.1335(3) 0.4562(3) 0.169(2) Uani 1 1 d .
H34A H 0.1001 0.1855 0.4488 0.254 Uiso 1 1 calc R
H34B H 0.0980 0.1240 0.5002 0.254 Uiso 1 1 calc R
H34C H 0.0089 0.1168 0.4409 0.254 Uiso 1 1 calc R
C35 C 0.1889(5) 0.0099(2) 0.4323(2) 0.1496(18) Uani 1 1 d .
H35A H 0.2579 -0.0149 0.4109 0.224 Uiso 1 1 calc R
H35B H 0.1066 -0.0068 0.4164 0.224 Uiso 1 1 calc R
H35C H 0.1945 -0.0007 0.4762 0.224 Uiso 1 1 calc R
C36 C 0.5962(4) 0.25453(19) 0.37738(15) 0.0904(10) Uani 1 1 d .
H36A H 0.5654 0.2477 0.3344 0.108 Uiso 1 1 calc R
C37 C 0.7412(4) 0.2445(2) 0.3779(2) 0.1261(14) Uani 1 1 d .
H37A H 0.7619 0.1950 0.3659 0.189 Uiso 1 1 calc R
H37B H 0.7744 0.2539 0.4191 0.189 Uiso 1 1 calc R
H37C H 0.7799 0.2784 0.3490 0.189 Uiso 1 1 calc R
C38 C 0.5649(4) 0.3343(2) 0.3970(2) 0.1361(15) Uani 1 1 d .
H38A H 0.6110 0.3680 0.3706 0.204 Uiso 1 1 calc R
H38B H 0.5911 0.3417 0.4396 0.204 Uiso 1 1 calc R
H38C H 0.4731 0.3428 0.3930 0.204 Uiso 1 1 calc R
H12 H 0.579(2) 0.1208(13) 0.2756(11) 0.070(7) Uiso 1 1 d .

loop_
_atom_site_aniso_label
_atom_site_aniso_U_11
_atom_site_aniso_U_22
_atom_site_aniso_U_33
_atom_site_aniso_U_23
_atom_site_aniso_U_13
_atom_site_aniso_U_12
N1 0.0590(14) 0.0511(13) 0.0624(16) 0.0032(12) -0.0086(12) 0.0053(11)
N2 0.0788(16) 0.0533(14) 0.0590(16) -0.0036(12) -0.0006(13) 0.0072(13)
B1 0.089(3) 0.0474(18) 0.094(3) -0.0014(19) 0.014(2) 0.0081(19)
B2 0.086(3) 0.061(2) 0.078(3) 0.0162(19) 0.008(2) 0.0208(19)
B3 0.075(2) 0.063(2) 0.077(3) 0.0058(18) 0.006(2) 0.0177(19)
B4 0.088(3) 0.076(2) 0.069(2) -0.0041(19) 0.008(2) 0.015(2)
B5 0.082(3) 0.061(2) 0.089(3) -0.0120(19) -0.010(2) 0.0021(19)
B6 0.076(2) 0.0512(19) 0.093(3) 0.0085(18) 0.020(2) 0.0007(18)
B9 0.085(3) 0.062(2) 0.065(2) 0.0108(17) -0.0019(19) 0.0117(19)
B10 0.057(2) 0.0568(19) 0.080(2) 0.0017(17) 0.0083(18) 0.0015(16)
B11 0.078(2) 0.066(2) 0.060(2) 0.0001(17) 0.0051(18) 0.0140(18)
B12 0.065(2) 0.0535(19) 0.053(2) 0.0045(15) -0.0006(16) 0.0033(17)
C7 0.0581(19) 0.0665(19) 0.081(2) -0.0055(16) -0.0044(16) 0.0083(15)
C8 0.077(2) 0.0542(17) 0.083(2) 0.0064(15) 0.0135(17) 0.0066(15)
C12 0.087(3) 0.109(3) 0.139(3) -0.023(2) -0.021(2) 0.014(2)
C11 0.0552(16) 0.0423(14) 0.0626(19) -0.0024(14) -0.0035(15) -0.0067(13)
C13 0.081(2) 0.0593(19) 0.092(3) -0.0073(18) -0.0075(19) 0.0216(17)
C14 0.092(2) 0.0574(19) 0.091(3) -0.0123(18) 0.006(2) 0.0231(18)
C15 0.0647(19) 0.0562(17) 0.063(2) 0.0102(15) -0.0114(16) 0.0084(15)
C16 0.076(2) 0.0626(19) 0.071(2) 0.0154(16) -0.0103(18) 0.0036(17)
C17 0.108(3) 0.103(3) 0.072(3) 0.030(2) -0.004(2) -0.001(2)
C18 0.131(4) 0.115(3) 0.071(3) 0.010(2) -0.027(3) 0.003(3)
C19 0.102(3) 0.105(3) 0.091(3) -0.007(2) -0.033(2) -0.005(2)
C20 0.069(2) 0.070(2) 0.076(2) -0.0058(17) -0.0215(18) 0.0043(17)
C21 0.065(2) 0.088(2) 0.118(3) -0.005(2) -0.010(2) -0.0066(19)
C22 0.075(3) 0.117(3) 0.215(5) -0.018(3) -0.009(3) 0.003(2)
C23 0.085(2) 0.092(3) 0.167(4) -0.008(2) -0.013(2) -0.013(2)
C24 0.088(3) 0.072(2) 0.094(2) 0.0227(18) -0.015(2) -0.0134(19)
C25 0.085(3) 0.103(3) 0.209(5) 0.026(3) -0.015(3) -0.011(2)
C26 0.151(4) 0.068(2) 0.171(4) 0.021(2) -0.021(3) -0.016(2)
C27 0.094(2) 0.0580(17) 0.0476(18) -0.0054(14) 0.0028(17) 0.0017(17)
C28 0.099(3) 0.078(2) 0.057(2) -0.0038(17) -0.0045(19) -0.0093(19)
C29 0.122(3) 0.145(4) 0.074(3) 0.012(2) -0.014(2) -0.028(3)
C30 0.159(4) 0.149(4) 0.060(2) 0.023(2) -0.017(3) -0.030(3)
C31 0.169(4) 0.116(3) 0.062(3) 0.015(2) 0.015(3) -0.031(3)
C32 0.098(3) 0.078(2) 0.060(2) -0.0104(17) 0.018(2) -0.010(2)
C33 0.114(3) 0.097(3) 0.089(3) -0.016(2) 0.033(2) -0.025(2)
C34 0.127(4) 0.155(4) 0.226(6) -0.039(4) 0.061(4) -0.006(3)
C35 0.177(4) 0.099(3) 0.174(5) -0.013(3) 0.052(3) -0.050(3)
C36 0.103(3) 0.095(3) 0.074(2) 0.0069(19) -0.007(2) -0.032(2)
C37 0.126(4) 0.117(3) 0.136(4) -0.002(3) 0.026(3) -0.035(3)
C38 0.148(4) 0.097(3) 0.163(4) 0.022(3) -0.002(3) -0.019(3)

loop_
_atom_type_symbol
_atom_type_description
_atom_type_scat_dispersion_real
_atom_type_scat_dispersion_imag
_atom_type_scat_source
C C 0.0033 0.0016 'International Tables Vol C Tables 4.2.6.8 and 6.1.1.4'
H H 0.0000 0.0000 'International Tables Vol C Tables 4.2.6.8 and 6.1.1.4'
B B 0.0013 0.0007 'International Tables Vol C Tables 4.2.6.8 and 6.1.1.4'
N N 0.0061 0.0033 'International Tables Vol C Tables 4.2.6.8 and 6.1.1.4'

loop_
_geom_angle_atom_site_label_1
_geom_angle_atom_site_label_2
_geom_angle_atom_site_label_3
_geom_angle
C11 N1 C13 110.0(2)
C11 N1 C15 126.2(2)
C13 N1 C15 123.5(2)
C11 N2 C14 109.9(2)
C11 N2 C27 125.6(2)
C14 N2 C27 124.6(3)
B3 B1 B5 108.9(2)
B3 B1 B6 108.2(3)
B5 B1 B6 61.0(2)
B3 B1 B2 59.6(2)
B5 B1 B2 107.3(2)
B6 B1 B2 58.9(2)
B3 B1 B4 60.0(2)
B5 B1 B4 59.4(2)
B6 B1 B4 107.2(2)
B2 B1 B4 105.7(3)
C7 B2 B6 104.9(2)
C7 B2 B3 59.8(2)
B6 B2 B3 109.1(3)
C7 B2 B1 103.9(2)
B6 B2 B1 60.2(2)
B3 B2 B1 59.4(2)
C7 B2 B11 57.67(18)
B6 B2 B11 60.76(19)
B3 B2 B11 108.6(2)
B1 B2 B11 107.6(2)
C8 B3 C7 52.89(17)
C8 B3 B1 102.8(2)
C7 B3 B1 103.4(2)
C8 B3 B2 100.1(2)
C7 B3 B2 57.41(19)
B1 B3 B2 61.0(2)
C8 B3 B4 56.79(19)
C7 B3 B4 100.1(2)
B1 B3 B4 61.1(2)
B2 B3 B4 107.5(3)
C8 B4 B5 104.7(2)
C8 B4 B3 59.5(2)
B5 B4 B3 108.1(3)
C8 B4 B1 103.2(3)
B5 B4 B1 59.6(2)
B3 B4 B1 58.9(2)
C8 B4 B9 58.42(19)
B5 B4 B9 61.09(19)
B3 B4 B9 109.2(3)
B1 B4 B9 107.9(2)
B4 B5 B1 61.0(2)
B4 B5 B10 111.2(3)
B1 B5 B10 110.5(3)
B4 B5 B6 107.3(3)
B1 B5 B6 59.6(2)
B10 B5 B6 59.80(19)
B4 B5 B9 61.2(2)
B1 B5 B9 109.1(3)
B10 B5 B9 60.17(18)
B6 B5 B9 105.3(2)
B2 B6 B1 60.9(2)
B2 B6 B10 111.9(2)
B1 B6 B10 110.5(3)
B2 B6 B5 107.6(3)
B1 B6 B5 59.4(2)
B10 B6 B5 59.86(19)
B2 B6 B11 61.7(2)
B1 B6 B11 108.9(2)
B10 B6 B11 60.04(18)
B5 B6 B11 105.1(2)
C8 B9 B10 107.4(2)
C8 B9 B5 100.1(2)
B10 B9 B5 58.82(19)
C8 B9 B4 55.74(18)
B10 B9 B4 107.2(2)
B5 B9 B4 57.73(19)
C8 B9 B12 88.4(2)
B10 B9 B12 54.19(17)
B5 B9 B12 111.8(2)
B4 B9 B12 134.9(2)
B12 B10 B6 128.0(3)
B12 B10 B5 127.0(2)
B6 B10 B5 60.3(2)
B12 B10 B11 69.43(19)
B6 B10 B11 60.54(19)
B5 B10 B11 105.8(2)
B12 B10 B9 67.63(19)
B6 B10 B9 106.4(2)
B5 B10 B9 61.01(19)
B11 B10 B9 99.2(2)
C7 B11 B10 109.4(2)
C7 B11 B6 101.5(2)
B10 B11 B6 59.42(18)
C7 B11 B2 56.48(18)
B10 B11 B2 107.9(2)
B6 B11 B2 57.54(19)
C7 B11 B12 88.8(2)
B10 B11 B12 53.69(16)
B6 B11 B12 111.7(2)
B2 B11 B12 135.0(2)
C11 B12 B10 107.7(2)
C11 B12 B9 127.7(2)
B10 B12 B9 58.18(18)
C11 B12 B11 129.7(2)
B10 B12 B11 56.88(18)
B9 B12 B11 87.34(19)
C8 C7 C12 119.0(3)
C8 C7 B2 112.9(2)
C12 C7 B2 119.8(3)
C8 C7 B11 110.5(2)
C12 C7 B11 117.3(3)
B2 C7 B11 65.9(2)
C8 C7 B3 63.49(19)
C12 C7 B3 117.4(2)
B2 C7 B3 62.8(2)
B11 C7 B3 117.8(2)
C7 C8 B4 114.3(2)
C7 C8 B3 63.62(19)
B4 C8 B3 63.7(2)
C7 C8 B9 112.0(2)
B4 C8 B9 65.8(2)
B3 C8 B9 118.8(2)
N2 C11 N1 105.3(2)
N2 C11 B12 126.2(2)
N1 C11 B12 128.3(2)
C14 C13 N1 106.8(3)
C13 C14 N2 107.9(3)
C16 C15 C20 124.0(3)
C16 C15 N1 118.0(3)
C20 C15 N1 118.0(3)
C15 C16 C17 116.6(3)
C15 C16 C24 123.2(3)
C17 C16 C24 120.2(3)
C18 C17 C16 120.6(3)
C19 C18 C17 120.7(4)
C18 C19 C20 121.8(4)
C19 C20 C15 116.3(3)
C19 C20 C21 121.1(3)
C15 C20 C21 122.5(3)
C20 C21 C23 113.4(3)
C20 C21 C22 110.0(3)
C23 C21 C22 110.6(3)
C25 C24 C26 110.6(3)
C25 C24 C16 112.1(3)
C26 C24 C16 109.7(3)
C28 C27 C32 124.8(3)
C28 C27 N2 117.6(3)
C32 C27 N2 117.4(3)
C27 C28 C29 116.3(3)
C27 C28 C36 123.2(3)
C29 C28 C36 120.5(3)
C30 C29 C28 120.6(4)
C31 C30 C29 121.1(4)
C30 C31 C32 122.1(4)
C31 C32 C27 115.1(3)
C31 C32 C33 121.4(3)
C27 C32 C33 123.5(3)
C35 C33 C32 113.3(4)
C35 C33 C34 110.6(3)
C32 C33 C34 110.8(3)
C37 C36 C28 113.9(3)
C37 C36 C38 108.7(3)
C28 C36 C38 110.4(3)

loop_
_geom_bond_atom_site_label_1
_geom_bond_atom_site_label_2
_geom_bond_distance
N1 C11 1.356(3)
N1 C13 1.388(3)
N1 C15 1.440(3)
N2 C11 1.353(3)
N2 C14 1.379(3)
N2 C27 1.456(3)
B1 B3 1.743(5)
B1 B5 1.756(5)
B1 B6 1.758(5)
B1 B2 1.771(5)
B1 B4 1.782(5)
B2 C7 1.654(5)
B2 B6 1.735(5)
B2 B3 1.746(5)
B2 B11 1.811(5)
B3 C8 1.695(4)
B3 C7 1.697(5)
B3 B4 1.763(5)
B4 C8 1.646(5)
B4 B5 1.753(5)
B4 B9 1.817(5)
B5 B10 1.775(5)
B5 B6 1.784(5)
B5 B9 1.815(5)
B6 B10 1.774(4)
B6 B11 1.794(5)
B9 C8 1.696(5)
B9 B10 1.800(5)
B9 B12 1.959(5)
B10 B12 1.718(4)
B10 B11 1.785(5)
B11 C7 1.677(4)
B11 B12 1.996(4)
B12 C11 1.610(4)
C7 C8 1.510(4)
C7 C12 1.538(4)
C13 C14 1.327(4)
C15 C16 1.380(4)
C15 C20 1.402(4)
C16 C17 1.399(4)
C16 C24 1.528(4)
C17 C18 1.379(5)
C18 C19 1.361(5)
C19 C20 1.380(5)
C20 C21 1.509(4)
C21 C23 1.534(4)
C21 C22 1.545(5)
C24 C25 1.509(5)
C24 C26 1.527(4)
C27 C28 1.388(4)
C27 C32 1.397(4)
C28 C29 1.393(4)
C28 C36 1.518(4)
C29 C30 1.376(5)
C30 C31 1.355(5)
C31 C32 1.393(5)
C32 C33 1.514(5)
C33 C35 1.514(5)
C33 C34 1.537(5)
C36 C37 1.502(5)
C36 C38 1.541(5)

loop_
_platon_squeeze_void_nr
_platon_squeeze_void_average_x
_platon_squeeze_void_average_y
_platon_squeeze_void_average_z
_platon_squeeze_void_volume
_platon_squeeze_void_count_electrons
1 -0.005 0.000 0.000 317.3 65.8
2 -0.011 0.322 0.821 11.3 0.2
3 -0.015 0.500 0.500 317.3 65.9
4 0.011 0.678 0.179 11.2 0.2
5 0.083 0.625 0.713 7.0 0.1
6 0.417 0.125 0.787 7.0 0.1
7 0.489 0.178 0.321 11.2 0.2
8 0.511 0.822 0.679 11.3 0.2
9 0.583 0.875 0.213 7.0 0.1
10 0.917 0.375 0.287 7.0 0.1
